data_7008714
loop_
_publ_author_name
'Bedford, Robin B.'
'Betham, Michael'
'Blake, Michael E.'
'Frost, Robert M.'
'Horton, Peter N.'
'Hursthouse, Michael B.'
'L\'opez-Nicol\'as, Rosa-Mar\'ia'

_publ_section_title
;
 N-Heterocyclic carbene adducts of orthopalladated triarylphosphite
 complexes.
;
_journal_issue 16
_journal_name_full 'Dalton transactions (Cambridge, England : 2003)'
_journal_page_first 2774
_journal_page_last 2779
_journal_paper_doi 10.1039/b506286a
_journal_year 2005
_chemical_formula_sum 'C67 H98 Cl N2 O4 P Pd'
_chemical_formula_weight 1168.29
_chemical_name_systematic
;
?
;
_space_group_IT_number 14
_symmetry_cell_setting monoclinic
_symmetry_space_group_name_Hall '-P 2yn'
_symmetry_space_group_name_H-M 'P 1 21/n 1'
_atom_sites_solution_hydrogens geom
_atom_sites_solution_primary direct
_atom_sites_solution_secondary difmap
_audit_creation_method SHELXL-97
_cell_angle_alpha 90.00
_cell_angle_beta 96.787(11)
_cell_angle_gamma 90.00
_cell_formula_units_Z 4
_cell_length_a 12.9482(13)
_cell_length_b 13.284(2)
_cell_length_c 37.944(8)
_cell_measurement_reflns_used 14763
_cell_measurement_temperature 120(2)
_cell_measurement_theta_max 27.485
_cell_measurement_theta_min 2.910
_cell_volume 6480.8(18)
_computing_cell_refinement 'DENZO (Otwinowski & Minor, 1997) & COLLECT (Hooft, R.W.W., 1998)'
_computing_data_collection 'COLLECT (Hooft, R.W.W., 1998)'
_computing_data_reduction 'DENZO (Otwinowski & Minor, 1997) & COLLECT (Hooft, R.W.W., 1998)'
_computing_molecular_graphics 'ORTEP3 for Windows (Farrugia, 1997)'
_computing_structure_refinement 'SHELXL-97 (Sheldrick, 1997b)'
_computing_structure_solution 'SHELXS-97 (Sheldrick, 1997a)'
_diffrn_ambient_temperature 120(2)
_diffrn_detector_area_resol_mean 9.091
_diffrn_measured_fraction_theta_full 0.993
_diffrn_measured_fraction_theta_max 0.993
_diffrn_measurement_device_type 'Bruker-Nonius 95mm CCD camera on \k-goniostat'
_diffrn_measurement_method '\f & \w scans'
_diffrn_radiation_monochromator graphite
_diffrn_radiation_source 'Bruker-Nonius FR591 rotating anode'
_diffrn_radiation_type MoK\a
_diffrn_radiation_wavelength 0.71073
_diffrn_reflns_av_R_equivalents 0.0289
_diffrn_reflns_av_sigmaI/netI 0.0238
_diffrn_reflns_limit_h_max 16
_diffrn_reflns_limit_h_min -16
_diffrn_reflns_limit_k_max 17
_diffrn_reflns_limit_k_min -17
_diffrn_reflns_limit_l_max 49
_diffrn_reflns_limit_l_min -49
_diffrn_reflns_number 75355
_diffrn_reflns_theta_full 27.48
_diffrn_reflns_theta_max 27.48
_diffrn_reflns_theta_min 3.11
_exptl_absorpt_coefficient_mu 0.398
_exptl_absorpt_correction_T_max 0.9538
_exptl_absorpt_correction_T_min 0.8350
_exptl_absorpt_correction_type multi-scan
_exptl_absorpt_process_details 'SADABS V2.10 (Sheldrick, G.M., 2003)'
_exptl_crystal_colour Colourless
_exptl_crystal_density_diffrn 1.197
_exptl_crystal_density_method 'not measured'
_exptl_crystal_description Slab
_exptl_crystal_F_000 2496
_exptl_crystal_size_max 0.47
_exptl_crystal_size_mid 0.32
_exptl_crystal_size_min 0.12
_refine_diff_density_max 0.419
_refine_diff_density_min -0.564
_refine_diff_density_rms 0.071
_refine_ls_extinction_method none
_refine_ls_goodness_of_fit_ref 1.037
_refine_ls_hydrogen_treatment constr
_refine_ls_matrix_type full
_refine_ls_number_parameters 830
_refine_ls_number_reflns 14755
_refine_ls_number_restraints 16
_refine_ls_restrained_S_all 1.048
_refine_ls_R_factor_all 0.0366
_refine_ls_R_factor_gt 0.0296
_refine_ls_shift/su_max 0.002
_refine_ls_shift/su_mean 0.000
_refine_ls_structure_factor_coef Fsqd
_refine_ls_weighting_details 'calc w=1/[\s^2^(Fo^2^)+(0.0385P)^2^+4.1255P] where P=(Fo^2^+2Fc^2^)/3'
_refine_ls_weighting_scheme calc
_refine_ls_wR_factor_gt 0.0762
_refine_ls_wR_factor_ref 0.0800
_reflns_number_gt 12853
_reflns_number_total 14755
_reflns_threshold_expression >2sigma(I)
_cod_data_source_file b506286a.txt
_cod_data_source_block 04src0834
_cod_original_cell_volume 6480.9(18)
_cod_original_sg_symbol_H-M P2(1)/n
_cod_database_code 7008714

loop_
_symmetry_equiv_pos_as_xyz
'x, y, z'
'-x+1/2, y+1/2, -z+1/2'
'-x, -y, -z'
'x-1/2, -y-1/2, z-1/2'

loop_
_atom_site_label
_atom_site_type_symbol
_atom_site_fract_x
_atom_site_fract_y
_atom_site_fract_z
_atom_site_U_iso_or_equiv
_atom_site_adp_type
_atom_site_occupancy
_atom_site_symmetry_multiplicity
_atom_site_calc_flag
_atom_site_refinement_flags
_atom_site_disorder_assembly
_atom_site_disorder_group
C1 C 0.62483(12) 0.04394(13) 0.19452(4) 0.0206(3) Uani 1 1 d . A .
C2 C 0.60085(18) -0.07833(15) 0.23726(5) 0.0385(5) Uani 1 1 d . . .
H2A H 0.5336 -0.1146 0.2339 0.046 Uiso 1 1 calc R . .
H2B H 0.6306 -0.0830 0.2625 0.046 Uiso 1 1 calc R . .
C3 C 0.67591(19) -0.11929(16) 0.21276(6) 0.0447(6) Uani 1 1 d . . .
H3A H 0.7473 -0.1254 0.2252 0.054 Uiso 1 1 calc R . .
H3B H 0.6529 -0.1856 0.2028 0.054 Uiso 1 1 calc R . .
C4 C 0.54460(14) 0.10255(14) 0.24704(4) 0.0252(4) Uani 1 1 d . . .
C5 C 0.44065(14) 0.12973(14) 0.23983(4) 0.0270(4) Uani 1 1 d . . .
C6 C 0.40240(16) 0.20350(16) 0.26113(5) 0.0340(4) Uani 1 1 d . . .
H6 H 0.3318 0.2238 0.2563 0.041 Uiso 1 1 calc R . .
C7 C 0.46497(17) 0.24790(16) 0.28910(5) 0.0374(5) Uani 1 1 d . . .
C8 C 0.56706(17) 0.21616(17) 0.29620(5) 0.0377(5) Uani 1 1 d . . .
H8 H 0.6099 0.2448 0.3157 0.045 Uiso 1 1 calc R . .
C9 C 0.60879(15) 0.14362(16) 0.27562(5) 0.0312(4) Uani 1 1 d . . .
C10 C 0.36913(15) 0.08313(17) 0.21032(5) 0.0360(4) Uani 1 1 d . . .
H10A H 0.3760 0.1186 0.1881 0.054 Uiso 1 1 calc R . .
H10B H 0.2972 0.0882 0.2157 0.054 Uiso 1 1 calc R . .
H10C H 0.3874 0.0121 0.2079 0.054 Uiso 1 1 calc R . .
C11 C 0.4220(2) 0.32948(19) 0.31094(7) 0.0574(7) Uani 1 1 d . . .
H11A H 0.4586 0.3284 0.3351 0.086 Uiso 1 1 calc R . .
H11B H 0.3476 0.3178 0.3118 0.086 Uiso 1 1 calc R . .
H11C H 0.4319 0.3952 0.3001 0.086 Uiso 1 1 calc R . .
C12 C 0.72063(16) 0.1120(2) 0.28369(5) 0.0449(5) Uani 1 1 d . . .
H12A H 0.7239 0.0400 0.2893 0.067 Uiso 1 1 calc R . .
H12B H 0.7536 0.1504 0.3040 0.067 Uiso 1 1 calc R . .
H12C H 0.7573 0.1249 0.2630 0.067 Uiso 1 1 calc R . .
C13 C 0.73094(13) -0.05046(13) 0.15581(4) 0.0227(3) Uani 1 1 d . . .
C14 C 0.69518(14) -0.11116(13) 0.12712(5) 0.0277(4) Uani 1 1 d . . .
C15 C 0.75554(14) -0.11816(14) 0.09916(5) 0.0297(4) Uani 1 1 d . . .
H15 H 0.7311 -0.1582 0.0792 0.036 Uiso 1 1 calc R . .
C16 C 0.84949(14) -0.06905(14) 0.09946(5) 0.0286(4) Uani 1 1 d . . .
C17 C 0.88522(14) -0.01355(15) 0.12918(5) 0.0317(4) Uani 1 1 d . . .
H17 H 0.9506 0.0193 0.1300 0.038 Uiso 1 1 calc R . .
C18 C 0.82826(14) -0.00427(15) 0.15794(5) 0.0286(4) Uani 1 1 d . . .
C19 C 0.59605(18) -0.17033(17) 0.12543(8) 0.0523(7) Uani 1 1 d . . .
H19A H 0.6123 -0.2418 0.1293 0.078 Uiso 1 1 calc R . .
H19B H 0.5562 -0.1616 0.1020 0.078 Uiso 1 1 calc R . .
H19C H 0.5549 -0.1463 0.1438 0.078 Uiso 1 1 calc R . .
C20 C 0.91187(19) -0.07919(18) 0.06835(6) 0.0458(5) Uani 1 1 d . . .
H20A H 0.9706 -0.0322 0.0713 0.069 Uiso 1 1 calc R . .
H20B H 0.8674 -0.0637 0.0463 0.069 Uiso 1 1 calc R . .
H20C H 0.9380 -0.1482 0.0673 0.069 Uiso 1 1 calc R . .
C21 C 0.87308(17) 0.0500(2) 0.19085(6) 0.0579(7) Uani 1 1 d . . .
H21A H 0.8390 0.1156 0.1920 0.087 Uiso 1 1 calc R . .
H21B H 0.9479 0.0599 0.1903 0.087 Uiso 1 1 calc R . .
H21C H 0.8616 0.0101 0.2118 0.087 Uiso 1 1 calc R . .
C31 C 0.50521(12) 0.16673(11) 0.09298(4) 0.0171(3) Uani 1 1 d . A .
C32 C 0.51235(12) 0.11686(11) 0.12560(4) 0.0170(3) Uani 1 1 d . A .
C33 C 0.44788(13) 0.03337(12) 0.12707(4) 0.0222(3) Uani 1 1 d . A .
H33 H 0.4497 -0.0026 0.1488 0.027 Uiso 1 1 calc R . .
C34 C 0.38095(14) 0.00078(14) 0.09791(5) 0.0275(4) Uani 1 1 d D . .
C35 C 0.38573(14) 0.04913(14) 0.06554(4) 0.0268(4) Uani 1 1 d . A .
H35 H 0.3447 0.0237 0.0451 0.032 Uiso 1 1 calc R . .
C36 C 0.44792(13) 0.13299(13) 0.06183(4) 0.0213(3) Uani 1 1 d . . .
C37 C 0.3055(5) -0.0883(4) 0.09931(18) 0.0333(15) Uani 0.652(4) 1 d PD A 1
C38 C 0.3183(5) -0.1478(6) 0.1315(2) 0.077(3) Uani 0.652(4) 1 d PD A 1
H38A H 0.3206 -0.1031 0.1522 0.116 Uiso 0.652(4) 1 calc PR A 1
H38B H 0.3833 -0.1861 0.1327 0.116 Uiso 0.652(4) 1 calc PR A 1
H38C H 0.2596 -0.1944 0.1315 0.116 Uiso 0.652(4) 1 calc PR A 1
C39 C 0.3257(3) -0.1733(2) 0.07404(9) 0.0421(9) Uani 0.652(4) 1 d PD A 1
H39A H 0.2729 -0.2257 0.0749 0.063 Uiso 0.652(4) 1 calc PR A 1
H39B H 0.3948 -0.2019 0.0812 0.063 Uiso 0.652(4) 1 calc PR A 1
H39C H 0.3226 -0.1468 0.0498 0.063 Uiso 0.652(4) 1 calc PR A 1
C40 C 0.1974(2) -0.0474(3) 0.09181(11) 0.0487(11) Uani 0.652(4) 1 d PD A 1
H40A H 0.1471 -0.1018 0.0936 0.073 Uiso 0.652(4) 1 calc PR A 1
H40B H 0.1875 -0.0189 0.0678 0.073 Uiso 0.652(4) 1 calc PR A 1
H40C H 0.1868 0.0052 0.1091 0.073 Uiso 0.652(4) 1 calc PR A 1
C137 C 0.2879(8) -0.0698(8) 0.1038(3) 0.033(3) Uani 0.348(4) 1 d PD A 2
C138 C 0.3140(11) -0.1330(9) 0.1376(2) 0.038(3) Uani 0.348(4) 1 d PD A 2
H13A H 0.2723 -0.1947 0.1358 0.057 Uiso 0.348(4) 1 calc PR A 2
H13B H 0.2984 -0.0940 0.1583 0.057 Uiso 0.348(4) 1 calc PR A 2
H13C H 0.3881 -0.1505 0.1403 0.057 Uiso 0.348(4) 1 calc PR A 2
C139 C 0.2315(5) -0.1050(5) 0.06607(17) 0.0447(18) Uani 0.348(4) 1 d PD A 2
H13D H 0.2828 -0.1349 0.0522 0.067 Uiso 0.348(4) 1 calc PR A 2
H13E H 0.1991 -0.0467 0.0534 0.067 Uiso 0.348(4) 1 calc PR A 2
H13F H 0.1779 -0.1550 0.0695 0.067 Uiso 0.348(4) 1 calc PR A 2
C140 C 0.2010(4) -0.0109(4) 0.12005(17) 0.0347(15) Uani 0.348(4) 1 d PD A 2
H14A H 0.1422 -0.0559 0.1223 0.052 Uiso 0.348(4) 1 calc PR A 2
H14B H 0.1777 0.0457 0.1045 0.052 Uiso 0.348(4) 1 calc PR A 2
H14C H 0.2284 0.0148 0.1435 0.052 Uiso 0.348(4) 1 calc PR A 2
C41 C 0.45137(16) 0.18684(14) 0.02619(4) 0.0305(4) Uani 1 1 d . A .
C42 C 0.56425(18) 0.19518(16) 0.01795(5) 0.0398(5) Uani 1 1 d . . .
H42A H 0.6044 0.2358 0.0363 0.060 Uiso 1 1 calc R A .
H42B H 0.5656 0.2273 -0.0052 0.060 Uiso 1 1 calc R . .
H42C H 0.5948 0.1278 0.0175 0.060 Uiso 1 1 calc R . .
C43 C 0.4023(2) 0.29236(16) 0.02700(5) 0.0462(6) Uani 1 1 d . . .
H43A H 0.4424 0.3332 0.0453 0.069 Uiso 1 1 calc R A .
H43B H 0.3304 0.2863 0.0324 0.069 Uiso 1 1 calc R . .
H43C H 0.4029 0.3247 0.0038 0.069 Uiso 1 1 calc R . .
C44 C 0.3907(2) 0.12826(18) -0.00447(5) 0.0485(6) Uani 1 1 d . . .
H44A H 0.3974 0.1626 -0.0269 0.073 Uiso 1 1 calc R A .
H44B H 0.3171 0.1249 -0.0008 0.073 Uiso 1 1 calc R . .
H44C H 0.4188 0.0599 -0.0052 0.073 Uiso 1 1 calc R . .
C45 C 0.75219(12) 0.35411(13) 0.10110(4) 0.0203(3) Uani 1 1 d . A .
C46 C 0.78737(14) 0.25605(13) 0.10064(5) 0.0277(4) Uani 1 1 d . . .
H46 H 0.7632 0.2073 0.1161 0.033 Uiso 1 1 calc R . .
C47 C 0.85796(16) 0.22896(15) 0.07765(5) 0.0332(4) Uani 1 1 d . B .
H47 H 0.8809 0.1611 0.0770 0.040 Uiso 1 1 calc R . .
C48 C 0.89574(15) 0.29991(15) 0.05550(5) 0.0312(4) Uani 1 1 d D . .
C49 C 0.86065(13) 0.39857(14) 0.05760(4) 0.0256(4) Uani 1 1 d . B .
H49 H 0.8875 0.4479 0.0430 0.031 Uiso 1 1 calc R . .
C50 C 0.78800(12) 0.42925(12) 0.07998(4) 0.0197(3) Uani 1 1 d . . .
C51 C 0.9655(4) 0.2603(4) 0.02797(12) 0.0321(10) Uani 0.687(5) 1 d PD B 1
C52 C 0.9100(3) 0.1805(3) 0.00402(9) 0.0497(10) Uani 0.687(5) 1 d PD B 1
H52A H 0.8473 0.2095 -0.0091 0.075 Uiso 0.687(5) 1 calc PR B 1
H52B H 0.8906 0.1240 0.0185 0.075 Uiso 0.687(5) 1 calc PR B 1
H52C H 0.9565 0.1564 -0.0128 0.075 Uiso 0.687(5) 1 calc PR B 1
C53 C 0.9952(4) 0.3480(3) 0.00496(12) 0.0487(10) Uani 0.687(5) 1 d PD B 1
H53A H 1.0325 0.3992 0.0201 0.073 Uiso 0.687(5) 1 calc PR B 1
H53B H 0.9321 0.3775 -0.0077 0.073 Uiso 0.687(5) 1 calc PR B 1
H53C H 1.0401 0.3232 -0.0122 0.073 Uiso 0.687(5) 1 calc PR B 1
C54 C 1.0635(4) 0.2170(5) 0.04848(15) 0.0546(15) Uani 0.687(5) 1 d PD B 1
H54A H 1.1097 0.1921 0.0318 0.082 Uiso 0.687(5) 1 calc PR B 1
H54B H 1.0447 0.1614 0.0635 0.082 Uiso 0.687(5) 1 calc PR B 1
H54C H 1.0991 0.2696 0.0634 0.082 Uiso 0.687(5) 1 calc PR B 1
C151 C 0.9906(7) 0.2892(7) 0.0336(3) 0.029(2) Uani 0.313(5) 1 d PD B 2
C152 C 0.9497(7) 0.3082(7) -0.0053(2) 0.046(2) Uani 0.313(5) 1 d PD B 2
H15A H 1.0052 0.2954 -0.0201 0.069 Uiso 0.313(5) 1 calc PR B 2
H15B H 0.9266 0.3783 -0.0082 0.069 Uiso 0.313(5) 1 calc PR B 2
H15C H 0.8910 0.2631 -0.0124 0.069 Uiso 0.313(5) 1 calc PR B 2
C153 C 1.0855(5) 0.3613(6) 0.04320(19) 0.0408(19) Uani 0.313(5) 1 d PD B 2
H15D H 1.1137 0.3511 0.0681 0.061 Uiso 0.313(5) 1 calc PR B 2
H15E H 1.0627 0.4313 0.0397 0.061 Uiso 0.313(5) 1 calc PR B 2
H15F H 1.1394 0.3465 0.0279 0.061 Uiso 0.313(5) 1 calc PR B 2
C154 C 1.0344(12) 0.1818(8) 0.0373(4) 0.062(4) Uani 0.313(5) 1 d PD B 2
H15G H 0.9797 0.1335 0.0290 0.092 Uiso 0.313(5) 1 calc PR B 2
H15H H 1.0591 0.1684 0.0623 0.092 Uiso 0.313(5) 1 calc PR B 2
H15I H 1.0923 0.1749 0.0231 0.092 Uiso 0.313(5) 1 calc PR B 2
C55 C 0.75101(13) 0.53881(12) 0.08107(4) 0.0223(3) Uani 1 1 d . B .
C56 C 0.63317(14) 0.54583(14) 0.06944(5) 0.0290(4) Uani 1 1 d . . .
H56A H 0.6170 0.5154 0.0459 0.044 Uiso 1 1 calc R B .
H56B H 0.6119 0.6167 0.0685 0.044 Uiso 1 1 calc R . .
H56C H 0.5956 0.5098 0.0865 0.044 Uiso 1 1 calc R . .
C57 C 0.80499(16) 0.60562(14) 0.05581(5) 0.0341(4) Uani 1 1 d . . .
H57A H 0.7877 0.5817 0.0314 0.051 Uiso 1 1 calc R B .
H57B H 0.8805 0.6026 0.0623 0.051 Uiso 1 1 calc R . .
H57C H 0.7813 0.6753 0.0576 0.051 Uiso 1 1 calc R . .
C58 C 0.77678(15) 0.58097(13) 0.11879(5) 0.0286(4) Uani 1 1 d . . .
H58A H 0.7598 0.6529 0.1189 0.043 Uiso 1 1 calc R B .
H58B H 0.8511 0.5717 0.1266 0.043 Uiso 1 1 calc R . .
H58C H 0.7359 0.5452 0.1350 0.043 Uiso 1 1 calc R . .
C59 C 0.40473(12) 0.37928(12) 0.14703(4) 0.0202(3) Uani 1 1 d . A .
C60 C 0.34074(13) 0.30852(13) 0.12947(5) 0.0238(3) Uani 1 1 d . . .
H60 H 0.3641 0.2711 0.1106 0.029 Uiso 1 1 calc R . .
C61 C 0.24189(13) 0.29116(14) 0.13911(5) 0.0271(4) Uani 1 1 d . . .
H61 H 0.1990 0.2409 0.1271 0.033 Uiso 1 1 calc R . .
C62 C 0.20549(14) 0.34647(15) 0.16599(5) 0.0282(4) Uani 1 1 d . . .
C63 C 0.27189(15) 0.41917(15) 0.18247(5) 0.0328(4) Uani 1 1 d . . .
H63 H 0.2473 0.4582 0.2007 0.039 Uiso 1 1 calc R . .
C64 C 0.37220(14) 0.43893(14) 0.17404(5) 0.0292(4) Uani 1 1 d . . .
C65 C 0.09739(15) 0.32975(17) 0.17764(5) 0.0357(4) Uani 1 1 d . . .
C66 C 0.0375(2) 0.2496(4) 0.15499(10) 0.1172(19) Uani 1 1 d . . .
H66A H 0.0786 0.1875 0.1557 0.176 Uiso 1 1 calc R . .
H66B H 0.0241 0.2734 0.1304 0.176 Uiso 1 1 calc R . .
H66C H -0.0288 0.2364 0.1642 0.176 Uiso 1 1 calc R . .
C67 C 0.0349(2) 0.4260(3) 0.17462(10) 0.0840(12) Uani 1 1 d . . .
H67A H -0.0331 0.4142 0.1827 0.126 Uiso 1 1 calc R . .
H67B H 0.0253 0.4482 0.1498 0.126 Uiso 1 1 calc R . .
H67C H 0.0721 0.4782 0.1894 0.126 Uiso 1 1 calc R . .
C68 C 0.10784(18) 0.2931(2) 0.21550(7) 0.0516(6) Uani 1 1 d . . .
H68A H 0.1415 0.3451 0.2312 0.077 Uiso 1 1 calc R . .
H68B H 0.1501 0.2317 0.2176 0.077 Uiso 1 1 calc R . .
H68C H 0.0387 0.2786 0.2223 0.077 Uiso 1 1 calc R . .
C69 C 0.44145(18) 0.51950(18) 0.19366(7) 0.0511(6) Uani 1 1 d . . .
C70 C 0.53731(19) 0.4688(2) 0.21420(6) 0.0617(8) Uani 1 1 d . . .
H70A H 0.5145 0.4157 0.2295 0.093 Uiso 1 1 calc R . .
H70B H 0.5778 0.5191 0.2288 0.093 Uiso 1 1 calc R . .
H70C H 0.5806 0.4393 0.1974 0.093 Uiso 1 1 calc R . .
C71 C 0.4753(2) 0.59764(18) 0.16759(9) 0.0668(8) Uani 1 1 d . . .
H71A H 0.5203 0.5655 0.1519 0.100 Uiso 1 1 calc R . .
H71B H 0.5135 0.6520 0.1808 0.100 Uiso 1 1 calc R . .
H71C H 0.4137 0.6254 0.1534 0.100 Uiso 1 1 calc R . .
C72 C 0.3832(3) 0.5767(3) 0.22060(10) 0.1002(15) Uani 1 1 d . . .
H72A H 0.3226 0.6109 0.2081 0.150 Uiso 1 1 calc R . .
H72B H 0.4298 0.6266 0.2331 0.150 Uiso 1 1 calc R . .
H72C H 0.3602 0.5290 0.2378 0.150 Uiso 1 1 calc R . .
N1 N 0.58864(12) 0.02779(11) 0.22563(4) 0.0270(3) Uani 1 1 d . . .
N2 N 0.66981(12) -0.04081(11) 0.18489(4) 0.0260(3) Uani 1 1 d . . .
O1 O 0.55270(9) 0.26233(8) 0.09200(3) 0.0190(2) Uani 1 1 d . . .
O2 O 0.67717(8) 0.38117(8) 0.12339(3) 0.0197(2) Uani 1 1 d . . .
O3 O 0.50414(8) 0.39615(8) 0.13609(3) 0.0200(2) Uani 1 1 d . . .
P1 P 0.58503(3) 0.30800(3) 0.130888(10) 0.01597(8) Uani 1 1 d . A .
Cl1 Cl 0.72675(4) 0.26862(4) 0.207520(12) 0.03737(11) Uani 1 1 d . A .
Pd1 Pd 0.607598(9) 0.177635(9) 0.166623(3) 0.01584(4) Uani 1 1 d . . .
C81 C 0.6825(6) 0.4483(6) -0.0675(2) 0.0480(19) Uani 0.379(7) 1 d PD C 1
H81A H 0.6796 0.5200 -0.0746 0.058 Uiso 0.379(7) 1 calc PR C 1
H81B H 0.6289 0.4120 -0.0833 0.058 Uiso 0.379(7) 1 calc PR C 1
C82 C 0.6572(19) 0.4417(17) -0.0332(6) 0.085(7) Uani 0.379(7) 1 d P C 1
H82A H 0.6610 0.3712 -0.0255 0.127 Uiso 0.379(7) 1 calc PR C 1
H82B H 0.5864 0.4670 -0.0324 0.127 Uiso 0.379(7) 1 calc PR C 1
H82C H 0.7061 0.4821 -0.0174 0.127 Uiso 0.379(7) 1 calc PR C 1
C83 C 0.8048(6) 0.4160(5) -0.10792(15) 0.0444(19) Uani 0.379(7) 1 d PD C 1
H83A H 0.8064 0.4871 -0.1156 0.053 Uiso 0.379(7) 1 calc PR C 1
H83B H 0.7525 0.3790 -0.1242 0.053 Uiso 0.379(7) 1 calc PR C 1
C84 C 0.917(2) 0.3655(19) -0.1069(7) 0.064(6) Uani 0.379(7) 1 d P C 1
H84A H 0.9147 0.2974 -0.0971 0.096 Uiso 0.379(7) 1 calc PR C 1
H84B H 0.9678 0.4060 -0.0920 0.096 Uiso 0.379(7) 1 calc PR C 1
H84C H 0.9363 0.3621 -0.1311 0.096 Uiso 0.379(7) 1 calc PR C 1
C181 C 0.7303(4) 0.4819(3) -0.05512(12) 0.0461(11) Uani 0.621(7) 1 d PD C 2
H18A H 0.6912 0.5271 -0.0727 0.055 Uiso 0.621(7) 1 calc PR C 2
H18B H 0.7814 0.5231 -0.0399 0.055 Uiso 0.621(7) 1 calc PR C 2
C182 C 0.6554(7) 0.4326(9) -0.0323(2) 0.046(2) Uani 0.621(7) 1 d P C 2
H18C H 0.6031 0.3940 -0.0475 0.069 Uiso 0.621(7) 1 calc PR C 2
H18D H 0.6208 0.4847 -0.0196 0.069 Uiso 0.621(7) 1 calc PR C 2
H18E H 0.6940 0.3873 -0.0151 0.069 Uiso 0.621(7) 1 calc PR C 2
C183 C 0.8629(4) 0.4438(3) -0.09347(12) 0.0473(12) Uani 0.621(7) 1 d PD C 2
H18F H 0.9212 0.4717 -0.0771 0.057 Uiso 0.621(7) 1 calc PR C 2
H18G H 0.8344 0.4991 -0.1092 0.057 Uiso 0.621(7) 1 calc PR C 2
C184 C 0.9035(12) 0.3646(8) -0.1153(4) 0.052(3) Uani 0.621(7) 1 d P C 2
H18H H 0.9274 0.3074 -0.1001 0.078 Uiso 0.621(7) 1 calc PR C 2
H18I H 0.9618 0.3913 -0.1267 0.078 Uiso 0.621(7) 1 calc PR C 2
H18J H 0.8483 0.3423 -0.1335 0.078 Uiso 0.621(7) 1 calc PR C 2
O81 O 0.78299(13) 0.40889(13) -0.07297(5) 0.0537(4) Uani 1 1 d D . .

loop_
_atom_site_aniso_label
_atom_site_aniso_U_11
_atom_site_aniso_U_22
_atom_site_aniso_U_33
_atom_site_aniso_U_23
_atom_site_aniso_U_13
_atom_site_aniso_U_12
C1 0.0204(8) 0.0237(8) 0.0178(7) 0.0041(6) 0.0024(6) 0.0019(6)
C2 0.0512(12) 0.0320(10) 0.0365(10) 0.0187(8) 0.0227(9) 0.0159(9)
C3 0.0647(15) 0.0359(11) 0.0387(11) 0.0224(9) 0.0279(10) 0.0248(10)
C4 0.0302(9) 0.0295(9) 0.0176(7) 0.0067(7) 0.0105(6) 0.0051(7)
C5 0.0290(9) 0.0316(9) 0.0219(8) 0.0026(7) 0.0092(7) 0.0022(7)
C6 0.0326(10) 0.0387(11) 0.0331(10) 0.0000(8) 0.0141(8) 0.0059(8)
C7 0.0481(12) 0.0377(11) 0.0303(10) -0.0033(8) 0.0209(9) -0.0023(9)
C8 0.0461(12) 0.0470(12) 0.0214(9) -0.0017(8) 0.0098(8) -0.0105(10)
C9 0.0307(9) 0.0419(11) 0.0220(8) 0.0088(8) 0.0067(7) -0.0020(8)
C10 0.0291(10) 0.0490(12) 0.0302(9) -0.0027(9) 0.0049(8) 0.0046(9)
C11 0.0787(19) 0.0483(14) 0.0517(14) -0.0169(11) 0.0344(13) -0.0046(13)
C12 0.0337(11) 0.0710(16) 0.0296(10) 0.0165(10) 0.0019(8) 0.0008(11)
C13 0.0266(8) 0.0222(8) 0.0202(7) 0.0053(6) 0.0068(6) 0.0068(7)
C14 0.0259(9) 0.0214(8) 0.0368(9) -0.0023(7) 0.0082(7) 0.0035(7)
C15 0.0318(9) 0.0293(9) 0.0279(9) -0.0078(7) 0.0033(7) 0.0048(8)
C16 0.0315(9) 0.0299(9) 0.0260(8) 0.0027(7) 0.0096(7) 0.0080(8)
C17 0.0233(9) 0.0380(10) 0.0349(10) -0.0026(8) 0.0084(7) -0.0016(8)
C18 0.0234(9) 0.0367(10) 0.0253(8) -0.0037(7) 0.0009(7) 0.0039(7)
C19 0.0405(12) 0.0382(12) 0.0833(18) -0.0286(12) 0.0283(12) -0.0113(10)
C20 0.0519(13) 0.0509(13) 0.0393(11) -0.0029(10) 0.0247(10) 0.0035(11)
C21 0.0288(11) 0.099(2) 0.0446(13) -0.0348(14) -0.0026(9) -0.0027(12)
C31 0.0189(7) 0.0148(7) 0.0182(7) 0.0007(6) 0.0049(6) -0.0004(6)
C32 0.0177(7) 0.0168(7) 0.0170(7) -0.0001(6) 0.0034(6) 0.0009(6)
C33 0.0276(8) 0.0200(8) 0.0199(7) 0.0016(6) 0.0059(6) -0.0047(7)
C34 0.0283(9) 0.0263(9) 0.0284(9) -0.0023(7) 0.0052(7) -0.0110(7)
C35 0.0284(9) 0.0290(9) 0.0219(8) -0.0039(7) -0.0017(7) -0.0066(7)
C36 0.0245(8) 0.0208(8) 0.0183(7) 0.0004(6) 0.0020(6) 0.0010(7)
C37 0.038(2) 0.037(3) 0.027(2) -0.007(2) 0.0116(18) -0.018(2)
C38 0.024(3) 0.049(4) 0.154(7) 0.056(4) -0.012(3) -0.019(2)
C39 0.050(2) 0.0334(17) 0.0439(18) -0.0092(14) 0.0117(15) -0.0224(15)
C40 0.0266(17) 0.053(2) 0.065(3) 0.0011(19) 0.0010(16) -0.0112(15)
C137 0.037(5) 0.038(5) 0.027(4) -0.017(3) 0.013(3) -0.029(4)
C138 0.062(6) 0.032(5) 0.025(3) -0.012(3) 0.030(4) -0.025(4)
C139 0.042(4) 0.045(4) 0.047(4) -0.016(3) 0.009(3) -0.027(3)
C140 0.025(3) 0.035(3) 0.046(4) 0.000(3) 0.008(2) -0.008(2)
C41 0.0476(11) 0.0274(9) 0.0154(8) 0.0017(7) -0.0008(7) -0.0017(8)
C42 0.0619(14) 0.0387(11) 0.0220(9) -0.0019(8) 0.0185(9) -0.0119(10)
C43 0.0719(16) 0.0349(11) 0.0282(10) 0.0077(9) -0.0090(10) 0.0107(11)
C44 0.0760(17) 0.0467(13) 0.0196(9) 0.0005(9) -0.0083(10) -0.0128(12)
C45 0.0195(8) 0.0232(8) 0.0197(7) -0.0010(6) 0.0076(6) 0.0007(6)
C46 0.0308(9) 0.0227(9) 0.0320(9) 0.0042(7) 0.0141(7) 0.0017(7)
C47 0.0402(11) 0.0268(9) 0.0356(10) 0.0025(8) 0.0167(8) 0.0121(8)
C48 0.0335(10) 0.0358(10) 0.0270(9) 0.0050(7) 0.0153(8) 0.0109(8)
C49 0.0259(9) 0.0297(9) 0.0229(8) 0.0057(7) 0.0103(7) 0.0041(7)
C50 0.0188(7) 0.0219(8) 0.0188(7) 0.0006(6) 0.0045(6) -0.0010(6)
C51 0.034(2) 0.033(3) 0.034(2) -0.0023(16) 0.0195(17) 0.0051(17)
C52 0.054(2) 0.057(2) 0.0429(19) -0.0186(15) 0.0250(16) -0.0041(16)
C53 0.055(3) 0.050(2) 0.048(2) 0.0048(18) 0.039(2) 0.0049(18)
C54 0.040(3) 0.081(4) 0.048(3) 0.008(2) 0.025(2) 0.027(3)
C151 0.040(5) 0.021(5) 0.028(4) -0.003(3) 0.017(4) 0.008(3)
C152 0.054(6) 0.057(6) 0.031(4) -0.003(4) 0.023(4) 0.014(4)
C153 0.028(3) 0.049(4) 0.048(4) 0.003(3) 0.017(3) 0.003(3)
C154 0.074(10) 0.055(7) 0.066(9) 0.020(6) 0.049(7) 0.033(6)
C55 0.0258(8) 0.0190(8) 0.0236(8) 0.0035(6) 0.0095(6) 0.0002(6)
C56 0.0287(9) 0.0304(9) 0.0286(9) 0.0068(7) 0.0059(7) 0.0072(7)
C57 0.0438(11) 0.0255(9) 0.0368(10) 0.0082(8) 0.0202(9) -0.0008(8)
C58 0.0357(10) 0.0226(9) 0.0287(9) -0.0023(7) 0.0089(7) -0.0048(7)
C59 0.0194(8) 0.0207(8) 0.0223(7) 0.0028(6) 0.0093(6) 0.0004(6)
C60 0.0212(8) 0.0267(9) 0.0239(8) -0.0035(7) 0.0052(6) 0.0025(7)
C61 0.0203(8) 0.0311(9) 0.0299(9) -0.0030(7) 0.0031(7) -0.0014(7)
C62 0.0216(8) 0.0374(10) 0.0271(9) 0.0037(7) 0.0090(7) 0.0011(7)
C63 0.0309(10) 0.0379(11) 0.0326(9) -0.0094(8) 0.0171(8) -0.0018(8)
C64 0.0299(9) 0.0277(9) 0.0325(9) -0.0086(7) 0.0143(7) -0.0042(7)
C65 0.0227(9) 0.0534(13) 0.0330(10) 0.0020(9) 0.0120(7) -0.0017(8)
C66 0.0461(16) 0.214(5) 0.101(3) -0.087(3) 0.0449(17) -0.070(2)
C67 0.0418(14) 0.102(2) 0.117(3) 0.071(2) 0.0477(16) 0.0369(15)
C68 0.0339(11) 0.0679(16) 0.0573(14) 0.0290(12) 0.0237(10) 0.0081(11)
C69 0.0456(13) 0.0486(13) 0.0655(15) -0.0374(12) 0.0331(11) -0.0196(11)
C70 0.0490(14) 0.093(2) 0.0444(13) -0.0333(14) 0.0120(11) -0.0341(14)
C71 0.0673(17) 0.0275(12) 0.113(2) -0.0237(13) 0.0427(17) -0.0147(11)
C72 0.076(2) 0.104(3) 0.133(3) -0.098(2) 0.065(2) -0.0447(19)
N1 0.0331(8) 0.0276(8) 0.0223(7) 0.0108(6) 0.0124(6) 0.0093(6)
N2 0.0333(8) 0.0235(7) 0.0230(7) 0.0092(6) 0.0107(6) 0.0093(6)
O1 0.0282(6) 0.0149(5) 0.0146(5) 0.0009(4) 0.0048(4) -0.0037(4)
O2 0.0215(6) 0.0166(5) 0.0229(5) -0.0017(4) 0.0110(4) -0.0028(4)
O3 0.0207(6) 0.0176(5) 0.0234(5) 0.0006(4) 0.0102(4) -0.0012(4)
P1 0.01929(19) 0.01451(18) 0.01501(18) 0.00036(14) 0.00581(14) -0.00197(15)
Cl1 0.0475(3) 0.0394(3) 0.0226(2) -0.00230(18) -0.00689(19) -0.0172(2)
Pd1 0.01872(7) 0.01632(7) 0.01271(6) 0.00118(4) 0.00279(4) -0.00141(4)
C81 0.056(4) 0.037(4) 0.049(4) 0.000(3) -0.002(3) 0.013(3)
C82 0.119(15) 0.031(7) 0.108(16) 0.003(8) 0.028(12) -0.011(8)
C83 0.057(5) 0.037(3) 0.038(3) 0.007(3) 0.000(3) 0.002(3)
C84 0.041(7) 0.102(11) 0.048(8) 0.011(6) 0.002(5) -0.012(6)
C181 0.058(3) 0.033(2) 0.048(2) 0.0015(17) 0.009(2) 0.0036(19)
C182 0.040(4) 0.050(5) 0.050(5) 0.008(3) 0.014(3) 0.006(3)
C183 0.051(3) 0.042(2) 0.050(2) 0.0045(18) 0.013(2) -0.0107(19)
C184 0.044(5) 0.041(3) 0.071(8) 0.003(3) 0.010(4) -0.010(3)
O81 0.0535(10) 0.0447(9) 0.0642(11) 0.0094(8) 0.0131(8) -0.0044(8)

loop_
_atom_type_symbol
_atom_type_description
_atom_type_scat_dispersion_real
_atom_type_scat_dispersion_imag
_atom_type_scat_source
C C 0.0033 0.0016 'International Tables Vol C Tables 4.2.6.8 and 6.1.1.4'
H H 0.0000 0.0000 'International Tables Vol C Tables 4.2.6.8 and 6.1.1.4'
N N 0.0061 0.0033 'International Tables Vol C Tables 4.2.6.8 and 6.1.1.4'
O O 0.0106 0.0060 'International Tables Vol C Tables 4.2.6.8 and 6.1.1.4'
P P 0.1023 0.0942 'International Tables Vol C Tables 4.2.6.8 and 6.1.1.4'
Cl Cl 0.1484 0.1585 'International Tables Vol C Tables 4.2.6.8 and 6.1.1.4'
Pd Pd -0.9988 1.0072 'International Tables Vol C Tables 4.2.6.8 and 6.1.1.4'

loop_
_geom_angle_atom_site_label_1
_geom_angle_atom_site_label_2
_geom_angle_atom_site_label_3
_geom_angle
_geom_angle_site_symmetry_1
_geom_angle_site_symmetry_3
_geom_angle_publ_flag
N1 C1 N2 108.38(14) . . ?
N1 C1 Pd1 124.19(12) . . ?
N2 C1 Pd1 127.41(11) . . ?
N1 C2 C3 102.22(14) . . ?
N1 C2 H2A 111.3 . . ?
C3 C2 H2A 111.3 . . ?
N1 C2 H2B 111.3 . . ?
C3 C2 H2B 111.3 . . ?
H2A C2 H2B 109.2 . . ?
N2 C3 C2 101.56(14) . . ?
N2 C3 H3A 111.5 . . ?
C2 C3 H3A 111.5 . . ?
N2 C3 H3B 111.5 . . ?
C2 C3 H3B 111.5 . . ?
H3A C3 H3B 109.3 . . ?
C5 C4 C9 121.68(16) . . ?
C5 C4 N1 120.41(16) . . ?
C9 C4 N1 117.88(16) . . ?
C4 C5 C6 118.01(17) . . ?
C4 C5 C10 122.56(16) . . ?
C6 C5 C10 119.43(17) . . ?
C7 C6 C5 121.69(19) . . ?
C7 C6 H6 119.2 . . ?
C5 C6 H6 119.2 . . ?
C8 C7 C6 118.50(18) . . ?
C8 C7 C11 121.2(2) . . ?
C6 C7 C11 120.3(2) . . ?
C7 C8 C9 121.88(19) . . ?
C7 C8 H8 119.1 . . ?
C9 C8 H8 119.1 . . ?
C8 C9 C4 118.17(18) . . ?
C8 C9 C12 120.56(19) . . ?
C4 C9 C12 121.26(18) . . ?
C5 C10 H10A 109.5 . . ?
C5 C10 H10B 109.5 . . ?
H10A C10 H10B 109.5 . . ?
C5 C10 H10C 109.5 . . ?
H10A C10 H10C 109.5 . . ?
H10B C10 H10C 109.5 . . ?
C7 C11 H11A 109.5 . . ?
C7 C11 H11B 109.5 . . ?
H11A C11 H11B 109.5 . . ?
C7 C11 H11C 109.5 . . ?
H11A C11 H11C 109.5 . . ?
H11B C11 H11C 109.5 . . ?
C9 C12 H12A 109.5 . . ?
C9 C12 H12B 109.5 . . ?
H12A C12 H12B 109.5 . . ?
C9 C12 H12C 109.5 . . ?
H12A C12 H12C 109.5 . . ?
H12B C12 H12C 109.5 . . ?
C14 C13 C18 121.05(15) . . ?
C14 C13 N2 119.36(16) . . ?
C18 C13 N2 119.44(15) . . ?
C13 C14 C15 118.05(16) . . ?
C13 C14 C19 122.82(17) . . ?
C15 C14 C19 119.12(18) . . ?
C16 C15 C14 122.39(17) . . ?
C16 C15 H15 118.8 . . ?
C14 C15 H15 118.8 . . ?
C15 C16 C17 118.01(16) . . ?
C15 C16 C20 120.20(18) . . ?
C17 C16 C20 121.77(18) . . ?
C16 C17 C18 121.99(17) . . ?
C16 C17 H17 119.0 . . ?
C18 C17 H17 119.0 . . ?
C17 C18 C13 118.28(16) . . ?
C17 C18 C21 120.44(18) . . ?
C13 C18 C21 121.22(17) . . ?
C14 C19 H19A 109.5 . . ?
C14 C19 H19B 109.5 . . ?
H19A C19 H19B 109.5 . . ?
C14 C19 H19C 109.5 . . ?
H19A C19 H19C 109.5 . . ?
H19B C19 H19C 109.5 . . ?
C16 C20 H20A 109.5 . . ?
C16 C20 H20B 109.5 . . ?
H20A C20 H20B 109.5 . . ?
C16 C20 H20C 109.5 . . ?
H20A C20 H20C 109.5 . . ?
H20B C20 H20C 109.5 . . ?
C18 C21 H21A 109.5 . . ?
C18 C21 H21B 109.5 . . ?
H21A C21 H21B 109.5 . . ?
C18 C21 H21C 109.5 . . ?
H21A C21 H21C 109.5 . . ?
H21B C21 H21C 109.5 . . ?
C36 C31 C32 124.88(14) . . ?
C36 C31 O1 117.16(13) . . ?
C32 C31 O1 117.76(13) . . ?
C33 C32 C31 115.83(14) . . ?
C33 C32 Pd1 126.65(11) . . ?
C31 C32 Pd1 117.39(11) . . ?
C34 C33 C32 122.38(15) . . ?
C34 C33 H33 118.8 . . ?
C32 C33 H33 118.8 . . ?
C33 C34 C35 117.97(15) . . ?
C33 C34 C37 123.4(3) . . ?
C35 C34 C37 118.6(3) . . ?
C33 C34 C137 119.3(5) . . ?
C35 C34 C137 121.2(5) . . ?
C37 C34 C137 14.4(6) . . ?
C36 C35 C34 123.00(15) . . ?
C36 C35 H35 118.5 . . ?
C34 C35 H35 118.5 . . ?
C35 C36 C31 115.36(14) . . ?
C35 C36 C41 122.66(15) . . ?
C31 C36 C41 121.96(15) . . ?
C38 C37 C40 111.7(5) . . ?
C38 C37 C39 96.7(5) . . ?
C40 C37 C39 112.1(4) . . ?
C38 C37 C34 116.0(5) . . ?
C40 C37 C34 107.3(4) . . ?
C39 C37 C34 113.0(4) . . ?
C138 C137 C140 92.5(8) . . ?
C138 C137 C34 110.5(9) . . ?
C140 C137 C34 111.1(7) . . ?
C138 C137 C139 128.3(8) . . ?
C140 C137 C139 103.1(8) . . ?
C34 C137 C139 108.9(7) . . ?
C137 C138 H13A 109.5 . . ?
C137 C138 H13B 109.5 . . ?
H13A C138 H13B 109.5 . . ?
C137 C138 H13C 109.5 . . ?
H13A C138 H13C 109.5 . . ?
H13B C138 H13C 109.5 . . ?
C137 C139 H13D 109.5 . . ?
C137 C139 H13E 109.5 . . ?
H13D C139 H13E 109.5 . . ?
C137 C139 H13F 109.5 . . ?
H13D C139 H13F 109.5 . . ?
H13E C139 H13F 109.5 . . ?
C137 C140 H14A 109.5 . . ?
C137 C140 H14B 109.5 . . ?
H14A C140 H14B 109.5 . . ?
C137 C140 H14C 109.5 . . ?
H14A C140 H14C 109.5 . . ?
H14B C140 H14C 109.5 . . ?
C42 C41 C36 109.91(15) . . ?
C42 C41 C44 107.25(17) . . ?
C36 C41 C44 111.43(16) . . ?
C42 C41 C43 110.08(17) . . ?
C36 C41 C43 110.57(15) . . ?
C44 C41 C43 107.52(17) . . ?
C41 C42 H42A 109.5 . . ?
C41 C42 H42B 109.5 . . ?
H42A C42 H42B 109.5 . . ?
C41 C42 H42C 109.5 . . ?
H42A C42 H42C 109.5 . . ?
H42B C42 H42C 109.5 . . ?
C41 C43 H43A 109.5 . . ?
C41 C43 H43B 109.5 . . ?
H43A C43 H43B 109.5 . . ?
C41 C43 H43C 109.5 . . ?
H43A C43 H43C 109.5 . . ?
H43B C43 H43C 109.5 . . ?
C41 C44 H44A 109.5 . . ?
C41 C44 H44B 109.5 . . ?
H44A C44 H44B 109.5 . . ?
C41 C44 H44C 109.5 . . ?
H44A C44 H44C 109.5 . . ?
H44B C44 H44C 109.5 . . ?
C46 C45 C50 122.41(15) . . ?
C46 C45 O2 120.03(14) . . ?
C50 C45 O2 117.56(14) . . ?
C45 C46 C47 119.79(16) . . ?
C45 C46 H46 120.1 . . ?
C47 C46 H46 120.1 . . ?
C46 C47 C48 120.72(17) . . ?
C46 C47 H47 119.6 . . ?
C48 C47 H47 119.6 . . ?
C47 C48 C49 117.60(16) . . ?
C47 C48 C51 116.9(3) . . ?
C49 C48 C51 125.3(3) . . ?
C47 C48 C151 127.8(4) . . ?
C49 C48 C151 113.4(4) . . ?
C51 C48 C151 19.6(3) . . ?
C48 C49 C50 123.75(16) . . ?
C48 C49 H49 118.1 . . ?
C50 C49 H49 118.1 . . ?
C45 C50 C49 115.68(15) . . ?
C45 C50 C55 122.55(14) . . ?
C49 C50 C55 121.77(14) . . ?
C52 C51 C54 110.4(4) . . ?
C52 C51 C53 108.8(4) . . ?
C54 C51 C53 109.2(5) . . ?
C52 C51 C48 111.6(3) . . ?
C54 C51 C48 107.5(4) . . ?
C53 C51 C48 109.4(3) . . ?
C152 C151 C154 109.0(9) . . ?
C152 C151 C153 107.3(7) . . ?
C154 C151 C153 106.0(9) . . ?
C152 C151 C48 107.0(7) . . ?
C154 C151 C48 109.8(8) . . ?
C153 C151 C48 117.5(6) . . ?
C151 C152 H15A 109.5 . . ?
C151 C152 H15B 109.5 . . ?
H15A C152 H15B 109.5 . . ?
C151 C152 H15C 109.5 . . ?
H15A C152 H15C 109.5 . . ?
H15B C152 H15C 109.5 . . ?
C151 C153 H15D 109.5 . . ?
C151 C153 H15E 109.5 . . ?
H15D C153 H15E 109.5 . . ?
C151 C153 H15F 109.5 . . ?
H15D C153 H15F 109.5 . . ?
H15E C153 H15F 109.5 . . ?
C151 C154 H15G 109.5 . . ?
C151 C154 H15H 109.5 . . ?
H15G C154 H15H 109.5 . . ?
C151 C154 H15I 109.5 . . ?
H15G C154 H15I 109.5 . . ?
H15H C154 H15I 109.5 . . ?
C57 C55 C50 111.43(14) . . ?
C57 C55 C58 107.84(15) . . ?
C50 C55 C58 109.68(14) . . ?
C57 C55 C56 107.16(15) . . ?
C50 C55 C56 110.58(14) . . ?
C58 C55 C56 110.09(14) . . ?
C55 C56 H56A 109.5 . . ?
C55 C56 H56B 109.5 . . ?
H56A C56 H56B 109.5 . . ?
C55 C56 H56C 109.5 . . ?
H56A C56 H56C 109.5 . . ?
H56B C56 H56C 109.5 . . ?
C55 C57 H57A 109.5 . . ?
C55 C57 H57B 109.5 . . ?
H57A C57 H57B 109.5 . . ?
C55 C57 H57C 109.5 . . ?
H57A C57 H57C 109.5 . . ?
H57B C57 H57C 109.5 . . ?
C55 C58 H58A 109.5 . . ?
C55 C58 H58B 109.5 . . ?
H58A C58 H58B 109.5 . . ?
C55 C58 H58C 109.5 . . ?
H58A C58 H58C 109.5 . . ?
H58B C58 H58C 109.5 . . ?
C60 C59 C64 121.79(15) . . ?
C60 C59 O3 118.93(14) . . ?
C64 C59 O3 119.19(15) . . ?
C59 C60 C61 120.48(16) . . ?
C59 C60 H60 119.8 . . ?
C61 C60 H60 119.8 . . ?
C62 C61 C60 120.63(17) . . ?
C62 C61 H61 119.7 . . ?
C60 C61 H61 119.7 . . ?
C61 C62 C63 116.97(16) . . ?
C61 C62 C65 122.51(17) . . ?
C63 C62 C65 120.52(17) . . ?
C62 C63 C64 124.66(17) . . ?
C62 C63 H63 117.7 . . ?
C64 C63 H63 117.7 . . ?
C63 C64 C59 115.42(16) . . ?
C63 C64 C69 121.74(16) . . ?
C59 C64 C69 122.84(16) . . ?
C68 C65 C67 109.4(2) . . ?
C68 C65 C66 107.1(2) . . ?
C67 C65 C66 108.5(3) . . ?
C68 C65 C62 109.84(16) . . ?
C67 C65 C62 110.75(18) . . ?
C66 C65 C62 111.12(18) . . ?
C65 C66 H66A 109.5 . . ?
C65 C66 H66B 109.5 . . ?
H66A C66 H66B 109.5 . . ?
C65 C66 H66C 109.5 . . ?
H66A C66 H66C 109.5 . . ?
H66B C66 H66C 109.5 . . ?
C65 C67 H67A 109.5 . . ?
C65 C67 H67B 109.5 . . ?
H67A C67 H67B 109.5 . . ?
C65 C67 H67C 109.5 . . ?
H67A C67 H67C 109.5 . . ?
H67B C67 H67C 109.5 . . ?
C65 C68 H68A 109.5 . . ?
C65 C68 H68B 109.5 . . ?
H68A C68 H68B 109.5 . . ?
C65 C68 H68C 109.5 . . ?
H68A C68 H68C 109.5 . . ?
H68B C68 H68C 109.5 . . ?
C64 C69 C71 110.8(2) . . ?
C64 C69 C70 109.30(19) . . ?
C71 C69 C70 110.4(2) . . ?
C64 C69 C72 111.27(18) . . ?
C71 C69 C72 107.1(2) . . ?
C70 C69 C72 108.0(3) . . ?
C69 C70 H70A 109.5 . . ?
C69 C70 H70B 109.5 . . ?
H70A C70 H70B 109.5 . . ?
C69 C70 H70C 109.5 . . ?
H70A C70 H70C 109.5 . . ?
H70B C70 H70C 109.5 . . ?
C69 C71 H71A 109.5 . . ?
C69 C71 H71B 109.5 . . ?
H71A C71 H71B 109.5 . . ?
C69 C71 H71C 109.5 . . ?
H71A C71 H71C 109.5 . . ?
H71B C71 H71C 109.5 . . ?
C69 C72 H72A 109.5 . . ?
C69 C72 H72B 109.5 . . ?
H72A C72 H72B 109.5 . . ?
C69 C72 H72C 109.5 . . ?
H72A C72 H72C 109.5 . . ?
H72B C72 H72C 109.5 . . ?
C1 N1 C4 126.13(14) . . ?
C1 N1 C2 112.31(14) . . ?
C4 N1 C2 121.55(14) . . ?
C1 N2 C13 125.56(14) . . ?
C1 N2 C3 112.68(14) . . ?
C13 N2 C3 119.85(14) . . ?
C31 O1 P1 112.50(9) . . ?
C45 O2 P1 122.46(10) . . ?
C59 O3 P1 123.48(10) . . ?
O2 P1 O3 95.21(6) . . ?
O2 P1 O1 100.74(6) . . ?
O3 P1 O1 106.68(6) . . ?
O2 P1 Pd1 122.96(5) . . ?
O3 P1 Pd1 122.84(4) . . ?
O1 P1 Pd1 105.70(4) . . ?
C32 Pd1 C1 94.00(6) . . ?
C32 Pd1 P1 79.42(5) . . ?
C1 Pd1 P1 172.73(5) . . ?
C32 Pd1 Cl1 170.41(4) . . ?
C1 Pd1 Cl1 94.59(5) . . ?
P1 Pd1 Cl1 91.76(2) . . ?
C82 C81 O81 115.7(11) . . ?
C82 C81 H81A 108.4 . . ?
O81 C81 H81A 108.4 . . ?
C82 C81 H81B 108.4 . . ?
O81 C81 H81B 108.4 . . ?
H81A C81 H81B 107.4 . . ?
O81 C83 C84 103.6(10) . . ?
O81 C83 H83A 111.0 . . ?
C84 C83 H83A 111.0 . . ?
O81 C83 H83B 111.0 . . ?
C84 C83 H83B 111.0 . . ?
H83A C83 H83B 109.0 . . ?
O81 C181 C182 110.8(5) . . ?
O81 C181 H18A 109.5 . . ?
C182 C181 H18A 109.5 . . ?
O81 C181 H18B 109.5 . . ?
C182 C181 H18B 109.5 . . ?
H18A C181 H18B 108.1 . . ?
C181 C182 H18C 109.5 . . ?
C181 C182 H18D 109.5 . . ?
H18C C182 H18D 109.5 . . ?
C181 C182 H18E 109.5 . . ?
H18C C182 H18E 109.5 . . ?
H18D C182 H18E 109.5 . . ?
O81 C183 C184 113.5(6) . . ?
O81 C183 H18F 108.9 . . ?
C184 C183 H18F 108.9 . . ?
O81 C183 H18G 108.9 . . ?
C184 C183 H18G 108.9 . . ?
H18F C183 H18G 107.7 . . ?
C183 C184 H18H 109.5 . . ?
C183 C184 H18I 109.5 . . ?
H18H C184 H18I 109.5 . . ?
C183 C184 H18J 109.5 . . ?
H18H C184 H18J 109.5 . . ?
H18I C184 H18J 109.5 . . ?
C83 O81 C181 125.3(3) . . ?
C83 O81 C81 113.7(4) . . ?
C181 O81 C81 35.0(3) . . ?
C83 O81 C183 39.2(3) . . ?
C181 O81 C183 117.2(3) . . ?
C81 O81 C183 132.8(4) . . ?

loop_
_geom_bond_atom_site_label_1
_geom_bond_atom_site_label_2
_geom_bond_distance
_geom_bond_site_symmetry_2
_geom_bond_publ_flag
C1 N1 1.338(2) . ?
C1 N2 1.338(2) . ?
C1 Pd1 2.0661(16) . ?
C2 N1 1.480(2) . ?
C2 C3 1.523(3) . ?
C2 H2A 0.9900 . ?
C2 H2B 0.9900 . ?
C3 N2 1.480(2) . ?
C3 H3A 0.9900 . ?
C3 H3B 0.9900 . ?
C4 C5 1.389(2) . ?
C4 C9 1.397(3) . ?
C4 N1 1.443(2) . ?
C5 C6 1.398(3) . ?
C5 C10 1.500(3) . ?
C6 C7 1.388(3) . ?
C6 H6 0.9500 . ?
C7 C8 1.383(3) . ?
C7 C11 1.510(3) . ?
C8 C9 1.389(3) . ?
C8 H8 0.9500 . ?
C9 C12 1.504(3) . ?
C10 H10A 0.9800 . ?
C10 H10B 0.9800 . ?
C10 H10C 0.9800 . ?
C11 H11A 0.9800 . ?
C11 H11B 0.9800 . ?
C11 H11C 0.9800 . ?
C12 H12A 0.9800 . ?
C12 H12B 0.9800 . ?
C12 H12C 0.9800 . ?
C13 C14 1.389(2) . ?
C13 C18 1.395(2) . ?
C13 N2 1.438(2) . ?
C14 C15 1.393(3) . ?
C14 C19 1.500(3) . ?
C15 C16 1.379(3) . ?
C15 H15 0.9500 . ?
C16 C17 1.381(3) . ?
C16 C20 1.513(3) . ?
C17 C18 1.393(2) . ?
C17 H17 0.9500 . ?
C18 C21 1.498(3) . ?
C19 H19A 0.9800 . ?
C19 H19B 0.9800 . ?
C19 H19C 0.9800 . ?
C20 H20A 0.9800 . ?
C20 H20B 0.9800 . ?
C20 H20C 0.9800 . ?
C21 H21A 0.9800 . ?
C21 H21B 0.9800 . ?
C21 H21C 0.9800 . ?
C31 C36 1.393(2) . ?
C31 C32 1.397(2) . ?
C31 O1 1.4134(18) . ?
C32 C33 1.393(2) . ?
C32 Pd1 2.0352(15) . ?
C33 C34 1.392(2) . ?
C33 H33 0.9500 . ?
C34 C35 1.394(2) . ?
C34 C37 1.540(5) . ?
C34 C137 1.564(7) . ?
C35 C36 1.391(2) . ?
C35 H35 0.9500 . ?
C36 C41 1.535(2) . ?
C37 C38 1.449(7) . ?
C37 C40 1.497(8) . ?
C37 C39 1.524(7) . ?
C38 H38A 0.9800 . ?
C38 H38B 0.9800 . ?
C38 H38C 0.9800 . ?
C39 H39A 0.9800 . ?
C39 H39B 0.9800 . ?
C39 H39C 0.9800 . ?
C40 H40A 0.9800 . ?
C40 H40B 0.9800 . ?
C40 H40C 0.9800 . ?
C137 C138 1.535(12) . ?
C137 C140 1.556(12) . ?
C137 C139 1.599(12) . ?
C138 H13A 0.9800 . ?
C138 H13B 0.9800 . ?
C138 H13C 0.9800 . ?
C139 H13D 0.9800 . ?
C139 H13E 0.9800 . ?
C139 H13F 0.9800 . ?
C140 H14A 0.9800 . ?
C140 H14B 0.9800 . ?
C140 H14C 0.9800 . ?
C41 C42 1.534(3) . ?
C41 C44 1.536(3) . ?
C41 C43 1.541(3) . ?
C42 H42A 0.9800 . ?
C42 H42B 0.9800 . ?
C42 H42C 0.9800 . ?
C43 H43A 0.9800 . ?
C43 H43B 0.9800 . ?
C43 H43C 0.9800 . ?
C44 H44A 0.9800 . ?
C44 H44B 0.9800 . ?
C44 H44C 0.9800 . ?
C45 C46 1.381(2) . ?
C45 C50 1.393(2) . ?
C45 O2 1.4081(18) . ?
C46 C47 1.383(2) . ?
C46 H46 0.9500 . ?
C47 C48 1.390(3) . ?
C47 H47 0.9500 . ?
C48 C49 1.392(3) . ?
C48 C51 1.551(4) . ?
C48 C151 1.569(7) . ?
C49 C50 1.400(2) . ?
C49 H49 0.9500 . ?
C50 C55 1.534(2) . ?
C51 C52 1.521(6) . ?
C51 C54 1.521(6) . ?
C51 C53 1.531(6) . ?
C52 H52A 0.9800 . ?
C52 H52B 0.9800 . ?
C52 H52C 0.9800 . ?
C53 H53A 0.9800 . ?
C53 H53B 0.9800 . ?
C53 H53C 0.9800 . ?
C54 H54A 0.9800 . ?
C54 H54B 0.9800 . ?
C54 H54C 0.9800 . ?
C151 C152 1.526(12) . ?
C151 C154 1.536(11) . ?
C151 C153 1.567(10) . ?
C152 H15A 0.9800 . ?
C152 H15B 0.9800 . ?
C152 H15C 0.9800 . ?
C153 H15D 0.9800 . ?
C153 H15E 0.9800 . ?
C153 H15F 0.9800 . ?
C154 H15G 0.9800 . ?
C154 H15H 0.9800 . ?
C154 H15I 0.9800 . ?
C55 C57 1.534(2) . ?
C55 C58 1.537(2) . ?
C55 C56 1.540(2) . ?
C56 H56A 0.9800 . ?
C56 H56B 0.9800 . ?
C56 H56C 0.9800 . ?
C57 H57A 0.9800 . ?
C57 H57B 0.9800 . ?
C57 H57C 0.9800 . ?
C58 H58A 0.9800 . ?
C58 H58B 0.9800 . ?
C58 H58C 0.9800 . ?
C59 C60 1.372(2) . ?
C59 C64 1.399(2) . ?
C59 O3 1.4162(18) . ?
C60 C61 1.391(2) . ?
C60 H60 0.9500 . ?
C61 C62 1.384(3) . ?
C61 H61 0.9500 . ?
C62 C63 1.391(3) . ?
C62 C65 1.533(2) . ?
C63 C64 1.399(2) . ?
C63 H63 0.9500 . ?
C64 C69 1.532(3) . ?
C65 C68 1.507(3) . ?
C65 C67 1.510(3) . ?
C65 C66 1.522(4) . ?
C66 H66A 0.9800 . ?
C66 H66B 0.9800 . ?
C66 H66C 0.9800 . ?
C67 H67A 0.9800 . ?
C67 H67B 0.9800 . ?
C67 H67C 0.9800 . ?
C68 H68A 0.9800 . ?
C68 H68B 0.9800 . ?
C68 H68C 0.9800 . ?
C69 C71 1.533(4) . ?
C69 C70 1.541(4) . ?
C69 C72 1.541(3) . ?
C70 H70A 0.9800 . ?
C70 H70B 0.9800 . ?
C70 H70C 0.9800 . ?
C71 H71A 0.9800 . ?
C71 H71B 0.9800 . ?
C71 H71C 0.9800 . ?
C72 H72A 0.9800 . ?
C72 H72B 0.9800 . ?
C72 H72C 0.9800 . ?
O1 P1 1.6046(11) . ?
O2 P1 1.5904(11) . ?
O3 P1 1.5988(12) . ?
P1 Pd1 2.1976(5) . ?
Cl1 Pd1 2.3840(5) . ?
C81 C82 1.38(2) . ?
C81 O81 1.441(6) . ?
C81 H81A 0.9900 . ?
C81 H81B 0.9900 . ?
C82 H82A 0.9800 . ?
C82 H82B 0.9800 . ?
C82 H82C 0.9800 . ?
C83 O81 1.391(5) . ?
C83 C84 1.59(3) . ?
C83 H83A 0.9900 . ?
C83 H83B 0.9900 . ?
C84 H84A 0.9800 . ?
C84 H84B 0.9800 . ?
C84 H84C 0.9800 . ?
C181 O81 1.405(4) . ?
C181 C182 1.523(11) . ?
C181 H18A 0.9900 . ?
C181 H18B 0.9900 . ?
C182 H18C 0.9800 . ?
C182 H18D 0.9800 . ?
C182 H18E 0.9800 . ?
C183 O81 1.443(4) . ?
C183 C184 1.473(15) . ?
C183 H18F 0.9900 . ?
C183 H18G 0.9900 . ?
C184 H18H 0.9800 . ?
C184 H18I 0.9800 . ?
C184 H18J 0.9800 . ?
